data_1559221
loop_
_publ_author_name
'Karlsen, O. B.'
'Kjekshus, A.'
'Romming, C.'
'Rost, E.'

_publ_section_title
;
 The Crystal Structure of AuCuSn
;
_journal_name_full 'Acta Chemica Scandinavica'
_journal_page_first 442
_journal_page_last 445
_journal_paper_doi 10.3891/acta.chem.scand.46-0442
_journal_volume 46
_journal_year 1992
_chemical_formula_sum 'Au1.05 Cu0.95 Sn'
_chemical_formula_weight 385.894
_chemical_name_common
;
AuCuSn
;
_space_group_IT_number 139
_space_group_name_Hall '-I 4 2'
_space_group_name_H-M_alt 'I 4/m m m'
_symmetry_cell_setting tetragonal
_symmetry_Int_Tables_number 139
_symmetry_space_group_name_Hall '-I 4 2'
_symmetry_space_group_name_H-M 'I 4/m m m'
_cell_angle_alpha 90.
_cell_angle_beta 90.
_cell_angle_gamma 90.
_cell_formula_units_Z 4
_cell_length_a 4.078(1)
_cell_length_b 4.078(1)
_cell_length_c 12.938(3)
_cell_volume 215.16(9)
_diffrn_ambient_temperature 293
_diffrn_radiation_probe x-ray
_diffrn_radiation_type MoK\a
_diffrn_radiation_wavelength 0.71069
_exptl_absorpt_coefficient_mu 94.4
_exptl_crystal_density_diffrn 11.913
_exptl_crystal_F_000 642
_refine_ls_goodness_of_fit_ref 2.71
_refine_ls_number_parameters 9
_refine_ls_number_reflns 240
_refine_ls_R_factor_gt 0.034
_refine_ls_wR_factor_gt 0.043
_cod_data_source_file Acta-Chem-Scand-1992-46-442.cif
_cod_data_source_block 1
_cod_original_cell_volume 215.17(9)
_cod_database_code 1559221

loop_
_space_group_symop_id
_space_group_symop_operation_xyz
1 x,y,z
2 -y,x,z
3 -x,-y,z
4 y,-x,z
5 x,-y,-z
6 y,x,-z
7 -x,y,-z
8 -y,-x,-z
9 -x,-y,-z
10 y,-x,-z
11 x,y,-z
12 -y,x,-z
13 -x,y,z
14 -y,-x,z
15 x,-y,z
16 y,x,z
17 1/2+x,1/2+y,1/2+z
18 1/2-y,1/2+x,1/2+z
19 1/2-x,1/2-y,1/2+z
20 1/2+y,1/2-x,1/2+z
21 1/2+x,1/2-y,1/2-z
22 1/2+y,1/2+x,1/2-z
23 1/2-x,1/2+y,1/2-z
24 1/2-y,1/2-x,1/2-z
25 1/2-x,1/2-y,1/2-z
26 1/2+y,1/2-x,1/2-z
27 1/2+x,1/2+y,1/2-z
28 1/2-y,1/2+x,1/2-z
29 1/2-x,1/2+y,1/2+z
30 1/2-y,1/2-x,1/2+z
31 1/2+x,1/2-y,1/2+z
32 1/2+y,1/2+x,1/2+z

loop_
_atom_site_label
_atom_site_type_symbol
_atom_site_thermal_displace_type
_atom_site_fract_x
_atom_site_fract_y
_atom_site_fract_z
_atom_site_occupancy
_atom_site_U_iso_or_equiv
_atom_site_calc_flag
_atom_site_refinement_flags
_atom_site_disorder_assembly
_atom_site_disorder_group
Au1 Au Uiso 0.00000 0.00000 0.13116(6) 1.000 0.0119 . . . .
Au2 Au Uiso 0.00000 0.50000 0.00000 0.050 1.7200 . . . .
Sn Sn Uiso 0.00000 0.00000 0.34080(10) 1.000 1.1000 . . . .
Cu Cu Uiso 0.00000 0.50000 0.00000 0.950 1.7200 . . . .

loop_
_atom_type_symbol
_atom_type_description
_atom_type_scat_dispersion_real
_atom_type_scat_dispersion_imag
_atom_type_scat_source
Au Au -2.0133 8.8022 ' International Tables Vol C Tables 4.2.6.8 and 6.1.1.4'
Cu Cu 0.3201 1.2651 ' International Tables Vol C Tables 4.2.6.8 and 6.1.1.4'
Sn Sn -0.6537 1.4246 ' International Tables Vol C Tables 4.2.6.8 and 6.1.1.4'

loop_
_geom_angle_atom_site_label_1
_geom_angle_atom_site_label_2
_geom_angle_atom_site_label_3
_geom_angle
_geom_angle_site_symmetry_1
_geom_angle_site_symmetry_2
_geom_angle_site_symmetry_3
_geom_angle_publ_flag
Au2 Au1 Sn 129.77(1) . . . yes
Au2 Au1 Au2 100.46(3) . . 1_545 yes
Au2 Au1 Au2 65.85(1) . . 2_555 yes
Au2 Au1 Au2 65.85(1) . . 2_655 yes
Au2 Au1 Au2 100.46(3) . . 3_555 yes
Au2 Au1 Au2 65.85(1) . . 4_455 yes
Au2 Au1 Au2 65.85(1) . . 4_555 yes
Au2 Au1 Au2 100.46(3) . . 5_555 yes
Au2 Au1 Au2 65.85(1) . . 6_455 yes
Au2 Au1 Au2 65.85(1) . . 6_555 yes
Au2 Au1 Au2 100.46(3) . . 7_545 yes
Sn Au1 Cu 129.77(1) . . . yes
Au2 Au1 Sn 129.77(1) 1_545 . . yes
Sn Au1 Cu 129.77(1) . . 1_545 yes
Au2 Au1 Sn 129.77(1) 2_555 . . yes
Sn Au1 Cu 129.77(1) . . 2_555 yes
Au2 Au1 Sn 129.77(1) 2_655 . . yes
Sn Au1 Cu 129.77(1) . . 2_655 yes
Au2 Au1 Sn 129.77(1) 3_555 . . yes
Sn Au1 Cu 129.77(1) . . 3_555 yes
Au2 Au1 Sn 129.77(1) 3_565 . . yes
Sn Au1 Cu 129.77(1) . . 3_565 yes
Au2 Au1 Sn 129.77(1) 4_455 . . yes
Sn Au1 Cu 129.77(1) . . 4_455 yes
Au2 Au1 Sn 129.77(1) 4_555 . . yes
Sn Au1 Cu 129.77(1) . . 4_555 yes
Au2 Au1 Sn 129.77(1) 5_555 . . yes
Sn Au1 Cu 129.77(1) . . 5_555 yes
Au2 Au1 Sn 129.77(1) 5_565 . . yes
Sn Au1 Cu 129.77(1) . . 5_565 yes
Au2 Au1 Sn 129.77(1) 6_455 . . yes
Sn Au1 Cu 129.77(1) . . 6_455 yes
Au2 Au1 Sn 129.77(1) 6_555 . . yes
Sn Au1 Cu 129.77(1) . . 6_555 yes
Au2 Au1 Sn 129.77(1) 7_545 . . yes
Sn Au1 Cu 129.77(1) . . 7_545 yes
Au2 Au1 Sn 129.77(1) 7_555 . . yes
Cu Au1 Cu 100.46(3) . . 1_545 yes
Cu Au1 Cu 65.85(1) . . 2_555 yes
Cu Au1 Cu 65.85(1) . . 2_655 yes
Cu Au1 Cu 100.46(3) . . 3_555 yes
Cu Au1 Cu 65.85(1) . . 4_455 yes
Cu Au1 Cu 65.85(1) . . 4_555 yes
Cu Au1 Cu 100.46(3) . . 5_555 yes
Cu Au1 Cu 65.85(1) . . 6_455 yes
Cu Au1 Cu 65.85(1) . . 6_555 yes
Cu Au1 Cu 100.46(3) . . 7_545 yes
Au2 Au1 Au2 65.85(1) 1_545 . 2_555 yes
Au2 Au1 Au2 65.85(1) 1_545 . 2_655 yes
Au2 Au1 Au2 100.46(3) 1_545 . 3_565 yes
Au2 Au1 Au2 65.85(1) 1_545 . 4_455 yes
Au2 Au1 Au2 65.85(1) 1_545 . 4_555 yes
Au2 Au1 Au2 100.46(3) 1_545 . 5_565 yes
Au2 Au1 Au2 65.85(1) 1_545 . 6_455 yes
Au2 Au1 Au2 65.85(1) 1_545 . 6_555 yes
Au2 Au1 Au2 100.46(3) 1_545 . 7_555 yes
Cu Au1 Cu 65.85(1) 1_545 . 2_555 yes
Cu Au1 Cu 65.85(1) 1_545 . 2_655 yes
Cu Au1 Cu 100.46(3) 1_545 . 3_565 yes
Cu Au1 Cu 65.85(1) 1_545 . 4_455 yes
Cu Au1 Cu 65.85(1) 1_545 . 4_555 yes
Cu Au1 Cu 100.46(3) 1_545 . 5_565 yes
Cu Au1 Cu 65.85(1) 1_545 . 6_455 yes
Cu Au1 Cu 65.85(1) 1_545 . 6_555 yes
Au2 Au1 Au2 100.46(3) 2_555 . 2_655 yes
Au2 Au1 Au2 65.85(1) 2_555 . 3_555 yes
Au2 Au1 Au2 65.85(1) 2_555 . 3_565 yes
Au2 Au1 Au2 100.46(3) 2_555 . 4_555 yes
Au2 Au1 Au2 65.85(1) 2_555 . 5_555 yes
Au2 Au1 Au2 65.85(1) 2_555 . 5_565 yes
Au2 Au1 Au2 100.46(3) 2_555 . 6_555 yes
Au2 Au1 Au2 65.85(1) 2_555 . 7_545 yes
Au2 Au1 Au2 65.85(1) 2_555 . 7_555 yes
Cu Au1 Cu 100.46(3) 2_555 . 2_655 yes
Cu Au1 Cu 65.85(1) 2_555 . 3_555 yes
Cu Au1 Cu 65.85(1) 2_555 . 3_565 yes
Cu Au1 Cu 100.46(3) 2_555 . 4_555 yes
Cu Au1 Cu 65.85(1) 2_555 . 5_555 yes
Cu Au1 Cu 65.85(1) 2_555 . 5_565 yes
Cu Au1 Cu 100.46(3) 2_555 . 6_555 yes
Cu Au1 Cu 65.85(1) 2_555 . 7_545 yes
Au2 Au1 Au2 65.85(1) 2_655 . 3_555 yes
Au2 Au1 Au2 65.85(1) 2_655 . 3_565 yes
Au2 Au1 Au2 100.46(3) 2_655 . 4_455 yes
Au2 Au1 Au2 65.85(1) 2_655 . 5_555 yes
Au2 Au1 Au2 65.85(1) 2_655 . 5_565 yes
Au2 Au1 Au2 100.46(3) 2_655 . 6_455 yes
Au2 Au1 Au2 65.85(1) 2_655 . 7_545 yes
Au2 Au1 Au2 65.85(1) 2_655 . 7_555 yes
Cu Au1 Cu 65.85(1) 2_655 . 3_555 yes
Cu Au1 Cu 65.85(1) 2_655 . 3_565 yes
Cu Au1 Cu 100.46(3) 2_655 . 4_455 yes
Cu Au1 Cu 65.85(1) 2_655 . 5_555 yes
Cu Au1 Cu 65.85(1) 2_655 . 5_565 yes
Cu Au1 Cu 100.46(3) 2_655 . 6_455 yes
Cu Au1 Cu 65.85(1) 2_655 . 7_545 yes
Au2 Au1 Au2 100.46(3) 3_555 . 3_565 yes
Au2 Au1 Au2 65.85(1) 3_555 . 4_455 yes
Au2 Au1 Au2 65.85(1) 3_555 . 4_555 yes
Au2 Au1 Au2 100.46(3) 3_555 . 5_565 yes
Au2 Au1 Au2 65.85(1) 3_555 . 6_455 yes
Au2 Au1 Au2 65.85(1) 3_555 . 6_555 yes
Au2 Au1 Au2 100.46(3) 3_555 . 7_555 yes
Cu Au1 Cu 100.46(3) 3_555 . 3_565 yes
Cu Au1 Cu 65.85(1) 3_555 . 4_455 yes
Cu Au1 Cu 65.85(1) 3_555 . 4_555 yes
Cu Au1 Cu 100.46(3) 3_555 . 5_565 yes
Cu Au1 Cu 65.85(1) 3_555 . 6_455 yes
Cu Au1 Cu 65.85(1) 3_555 . 6_555 yes
Au2 Au1 Au2 65.85(1) 3_565 . 4_455 yes
Au2 Au1 Au2 65.85(1) 3_565 . 4_555 yes
Au2 Au1 Au2 100.46(3) 3_565 . 5_555 yes
Au2 Au1 Au2 65.85(1) 3_565 . 6_455 yes
Au2 Au1 Au2 65.85(1) 3_565 . 6_555 yes
Au2 Au1 Au2 100.46(3) 3_565 . 7_545 yes
Cu Au1 Cu 65.85(1) 3_565 . 4_455 yes
Cu Au1 Cu 65.85(1) 3_565 . 4_555 yes
Cu Au1 Cu 100.46(3) 3_565 . 5_555 yes
Cu Au1 Cu 65.85(1) 3_565 . 6_455 yes
Cu Au1 Cu 65.85(1) 3_565 . 6_555 yes
Cu Au1 Cu 100.46(3) 3_565 . 7_545 yes
Au2 Au1 Au2 100.46(3) 4_455 . 4_555 yes
Au2 Au1 Au2 65.85(1) 4_455 . 5_555 yes
Au2 Au1 Au2 65.85(1) 4_455 . 5_565 yes
Au2 Au1 Au2 100.46(3) 4_455 . 6_555 yes
Au2 Au1 Au2 65.85(1) 4_455 . 7_545 yes
Au2 Au1 Au2 65.85(1) 4_455 . 7_555 yes
Cu Au1 Cu 100.46(3) 4_455 . 4_555 yes
Cu Au1 Cu 65.85(1) 4_455 . 5_555 yes
Cu Au1 Cu 65.85(1) 4_455 . 5_565 yes
Cu Au1 Cu 100.46(3) 4_455 . 6_555 yes
Cu Au1 Cu 65.85(1) 4_455 . 7_545 yes
Au2 Au1 Au2 65.85(1) 4_555 . 5_555 yes
Au2 Au1 Au2 65.85(1) 4_555 . 5_565 yes
Au2 Au1 Au2 100.46(3) 4_555 . 6_455 yes
Au2 Au1 Au2 65.85(1) 4_555 . 7_545 yes
Au2 Au1 Au2 65.85(1) 4_555 . 7_555 yes
Cu Au1 Cu 65.85(1) 4_555 . 5_555 yes
Cu Au1 Cu 65.85(1) 4_555 . 5_565 yes
Cu Au1 Cu 100.46(3) 4_555 . 6_455 yes
Cu Au1 Cu 65.85(1) 4_555 . 7_545 yes
Au2 Au1 Au2 100.46(3) 5_555 . 5_565 yes
Au2 Au1 Au2 65.85(1) 5_555 . 6_455 yes
Au2 Au1 Au2 65.85(1) 5_555 . 6_555 yes
Au2 Au1 Au2 100.46(3) 5_555 . 7_555 yes
Cu Au1 Cu 100.46(3) 5_555 . 5_565 yes
Cu Au1 Cu 65.85(1) 5_555 . 6_455 yes
Cu Au1 Cu 65.85(1) 5_555 . 6_555 yes
Au2 Au1 Au2 65.85(1) 5_565 . 6_455 yes
Au2 Au1 Au2 65.85(1) 5_565 . 6_555 yes
Au2 Au1 Au2 100.46(3) 5_565 . 7_545 yes
Cu Au1 Cu 65.85(1) 5_565 . 6_455 yes
Cu Au1 Cu 65.85(1) 5_565 . 6_555 yes
Cu Au1 Cu 100.46(3) 5_565 . 7_545 yes
Au2 Au1 Au2 100.46(3) 6_455 . 6_555 yes
Au2 Au1 Au2 65.85(1) 6_455 . 7_545 yes
Au2 Au1 Au2 65.85(1) 6_455 . 7_555 yes
Cu Au1 Cu 100.46(3) 6_455 . 6_555 yes
Cu Au1 Cu 65.85(1) 6_455 . 7_545 yes
Au2 Au1 Au2 65.85(1) 6_555 . 7_545 yes
Au2 Au1 Au2 65.85(1) 6_555 . 7_555 yes
Cu Au1 Cu 65.85(1) 6_555 . 7_545 yes
Au2 Au1 Au2 100.46(3) 7_545 . 7_555 yes
Au1 Au2 Au1 100.46(2) . . 1_565 yes
Au1 Au2 Au2 57.08(1) . . 2_555 yes
Au1 Au2 Au2 122.92(1) . . 2_565 yes
Au1 Au2 Au2 57.08(1) . . 2_655 yes
Au1 Au2 Au2 122.92(1) . . 2_665 yes
Au1 Au2 Au2 57.08(1) . . 4_455 yes
Au1 Au2 Au2 122.92(1) . . 4_465 yes
Au1 Au2 Au2 57.08(1) . . 4_555 yes
Au1 Au2 Au2 122.92(1) . . 4_565 yes
Au1 Au2 Au1 79.54(2) . . 5_555 yes
Au1 Au2 Au1 180.00 . . 5_565 yes
Au1 Au2 Au2 57.08(1) . . 6_455 yes
Au1 Au2 Au2 122.92(1) . . 6_465 yes
Au1 Au2 Au2 57.08(1) . . 6_555 yes
Au1 Au2 Au2 122.92(1) . . 6_565 yes
Au1 Au2 Au2 122.92(1) 1_565 . 2_555 yes
Au1 Au2 Au2 57.08(1) 1_565 . 2_565 yes
Au1 Au2 Au2 122.92(1) 1_565 . 2_655 yes
Au1 Au2 Au2 57.08(1) 1_565 . 2_665 yes
Au1 Au2 Au2 122.92(1) 1_565 . 4_455 yes
Au1 Au2 Au2 57.08(1) 1_565 . 4_465 yes
Au1 Au2 Au2 122.92(1) 1_565 . 4_555 yes
Au1 Au2 Au2 57.08(1) 1_565 . 4_565 yes
Au1 Au2 Au1 180.00 1_565 . 5_555 yes
Au1 Au2 Au1 79.54(2) 1_565 . 5_565 yes
Au1 Au2 Au2 122.92(1) 1_565 . 6_455 yes
Au1 Au2 Au2 57.08(1) 1_565 . 6_465 yes
Au1 Au2 Au2 122.92(1) 1_565 . 6_555 yes
Au1 Au2 Au2 57.08(1) 1_565 . 6_565 yes
Au2 Au2 Au2 90.00 2_555 . 2_565 yes
Au2 Au2 Au2 90.00 2_555 . 2_655 yes
Au2 Au2 Au2 180.00 2_555 . 2_665 yes
Au2 Au2 Au2 90.00 2_555 . 4_465 yes
Au2 Au2 Au2 90.00 2_555 . 4_555 yes
Au2 Au2 Au2 180.00 2_555 . 4_565 yes
Au1 Au2 Au2 57.08(1) 5_555 . 2_555 yes
Au1 Au2 Au2 122.92(1) 5_565 . 2_555 yes
Au2 Au2 Au2 90.00 2_555 . 6_465 yes
Au2 Au2 Au2 90.00 2_555 . 6_555 yes
Au2 Au2 Au2 180.00 2_555 . 6_565 yes
Au2 Au2 Au2 180.00 2_565 . 2_655 yes
Au2 Au2 Au2 90.00 2_565 . 2_665 yes
Au2 Au2 Au2 90.00 2_565 . 4_455 yes
Au2 Au2 Au2 180.00 2_565 . 4_555 yes
Au2 Au2 Au2 90.00 2_565 . 4_565 yes
Au1 Au2 Au2 122.92(1) 5_555 . 2_565 yes
Au1 Au2 Au2 57.08(1) 5_565 . 2_565 yes
Au2 Au2 Au2 90.00 2_565 . 6_455 yes
Au2 Au2 Au2 180.00 2_565 . 6_555 yes
Au2 Au2 Au2 90.00 2_565 . 6_565 yes
Au2 Au2 Au2 90.00 2_655 . 2_665 yes
Au2 Au2 Au2 90.00 2_655 . 4_455 yes
Au2 Au2 Au2 180.00 2_655 . 4_465 yes
Au2 Au2 Au2 90.00 2_655 . 4_565 yes
Au1 Au2 Au2 57.08(1) 5_555 . 2_655 yes
Au1 Au2 Au2 122.92(1) 5_565 . 2_655 yes
Au2 Au2 Au2 90.00 2_655 . 6_455 yes
Au2 Au2 Au2 180.00 2_655 . 6_465 yes
Au2 Au2 Au2 90.00 2_655 . 6_565 yes
Au2 Au2 Au2 180.00 2_665 . 4_455 yes
Au2 Au2 Au2 90.00 2_665 . 4_465 yes
Au2 Au2 Au2 90.00 2_665 . 4_555 yes
Au1 Au2 Au2 122.92(1) 5_555 . 2_665 yes
Au1 Au2 Au2 57.08(1) 5_565 . 2_665 yes
Au2 Au2 Au2 180.00 2_665 . 6_455 yes
Au2 Au2 Au2 90.00 2_665 . 6_465 yes
Au2 Au2 Au2 90.00 2_665 . 6_555 yes
Au2 Au2 Au2 90.00 4_455 . 4_465 yes
Au2 Au2 Au2 90.00 4_455 . 4_555 yes
Au2 Au2 Au2 180.00 4_455 . 4_565 yes
Au1 Au2 Au2 57.08(1) 5_555 . 4_455 yes
Au1 Au2 Au2 122.92(1) 5_565 . 4_455 yes
Au2 Au2 Au2 90.00 4_455 . 6_465 yes
Au2 Au2 Au2 90.00 4_455 . 6_555 yes
Au2 Au2 Au2 180.00 4_455 . 6_565 yes
Au2 Au2 Au2 180.00 4_465 . 4_555 yes
Au2 Au2 Au2 90.00 4_465 . 4_565 yes
Au1 Au2 Au2 122.92(1) 5_555 . 4_465 yes
Au1 Au2 Au2 57.08(1) 5_565 . 4_465 yes
Au2 Au2 Au2 90.00 4_465 . 6_455 yes
Au2 Au2 Au2 180.00 4_465 . 6_555 yes
Au2 Au2 Au2 90.00 4_465 . 6_565 yes
Au2 Au2 Au2 90.00 4_555 . 4_565 yes
Au1 Au2 Au2 57.08(1) 5_555 . 4_555 yes
Au1 Au2 Au2 122.92(1) 5_565 . 4_555 yes
Au2 Au2 Au2 90.00 4_555 . 6_455 yes
Au2 Au2 Au2 180.00 4_555 . 6_465 yes
Au2 Au2 Au2 90.00 4_555 . 6_565 yes
Au1 Au2 Au2 122.92(1) 5_555 . 4_565 yes
Au1 Au2 Au2 57.08(1) 5_565 . 4_565 yes
Au2 Au2 Au2 180.00 4_565 . 6_455 yes
Au2 Au2 Au2 90.00 4_565 . 6_465 yes
Au2 Au2 Au2 90.00 4_565 . 6_555 yes
Au1 Au2 Au1 100.46(2) 5_555 . 5_565 yes
Au1 Au2 Au2 57.08(1) 5_555 . 6_455 yes
Au1 Au2 Au2 122.92(1) 5_555 . 6_465 yes
Au1 Au2 Au2 57.08(1) 5_555 . 6_555 yes
Au1 Au2 Au2 122.92(1) 5_555 . 6_565 yes
Au1 Au2 Au2 122.92(1) 5_565 . 6_455 yes
Au1 Au2 Au2 57.08(1) 5_565 . 6_465 yes
Au1 Au2 Au2 122.92(1) 5_565 . 6_555 yes
Au1 Au2 Au2 57.08(1) 5_565 . 6_565 yes
Au2 Au2 Au2 90.00 6_455 . 6_465 yes
Au2 Au2 Au2 90.00 6_455 . 6_555 yes
Au2 Au2 Au2 180.00 6_455 . 6_565 yes
Au2 Au2 Au2 180.00 6_465 . 6_555 yes
Au2 Au2 Au2 90.00 6_465 . 6_565 yes
Au2 Au2 Au2 90.00 6_555 . 6_565 yes
Au1 Cu Au1 100.46(2) . . 1_565 yes
Au1 Cu Au1 79.54(2) . . 5_555 yes
Au1 Cu Au1 180.00 . . 5_565 yes
Au1 Cu Au1 180.00 1_565 . 5_555 yes
Au1 Cu Au1 79.54(2) 1_565 . 5_565 yes
Au1 Cu Au1 100.46(2) 5_555 . 5_565 yes

loop_
_geom_bond_atom_site_label_1
_geom_bond_atom_site_label_2
_geom_bond_distance
_geom_bond_site_symmetry_1
_geom_bond_site_symmetry_2
_geom_bond_publ_flag
Au1 Au2 2.6528(8) . . yes
Au1 Sn 2.7123(16) . . yes
Au1 Cu 2.6528(8) . . yes
Au1 Au2 2.6528(8) . 1_545 yes
Au1 Cu 2.6528(8) . 1_545 yes
Au1 Au2 2.6528(8) . 2_555 yes
Au1 Cu 2.6528(8) . 2_555 yes
Au1 Au2 2.6528(8) . 2_655 yes
Au1 Cu 2.6528(8) . 2_655 yes
Au1 Au2 2.6528(8) . 3_555 yes
Au1 Cu 2.6528(8) . 3_555 yes
Au1 Au2 2.6528(8) . 3_565 yes
Au1 Cu 2.6528(8) . 3_565 yes
Au1 Au2 2.6528(8) . 4_455 yes
Au1 Cu 2.6528(8) . 4_455 yes
Au1 Au2 2.6528(8) . 4_555 yes
Au1 Cu 2.6528(8) . 4_555 yes
Au1 Au2 2.6528(8) . 5_555 yes
Au1 Cu 2.6528(8) . 5_555 yes
Au1 Au2 2.6528(8) . 5_565 yes
Au1 Cu 2.6528(8) . 5_565 yes
Au1 Au2 2.6528(8) . 6_455 yes
Au1 Cu 2.6528(8) . 6_455 yes
Au1 Au2 2.6528(8) . 6_555 yes
Au1 Cu 2.6528(8) . 6_555 yes
Au1 Au2 2.6528(8) . 7_545 yes
Au1 Cu 2.6528(8) . 7_545 yes
Au1 Au2 2.6528(8) . 7_555 yes
Au2 Au2 2.8836(7) . 2_555 yes
Au2 Au2 2.8836(7) . 2_565 yes
Au2 Au2 2.8836(7) . 2_655 yes
Au2 Au2 2.8836(7) . 2_665 yes
Au2 Au2 2.8836(7) . 4_455 yes
Au2 Au2 2.8836(7) . 4_465 yes
Au2 Au2 2.8836(7) . 4_555 yes
Au2 Au2 2.8836(7) . 4_565 yes
Au2 Au2 2.8836(7) . 6_455 yes
Au2 Au2 2.8836(7) . 6_465 yes
Au2 Au2 2.8836(7) . 6_555 yes
Au2 Au2 2.8836(7) . 6_565 yes
